data_2102070
loop_
_publ_author_name
'Haile, S. M.'
'Wuensch, B. J.'

_publ_section_title
;
 Structure, phase transitions and ionic conductivity of
 K~3~NdSi~6~O~15~&#x00B7;<i>x</i>H~2~O. II. Structure of
 \b-K~3~NdSi~6~O~15~
;
_journal_issue 3
_journal_name_full 'Acta Crystallographica Section B'
_journal_page_first 349
_journal_page_last 362
_journal_paper_doi 10.1107/S0108768199015797
_journal_volume 56
_journal_year 2000
_chemical_formula_sum 'K3 Nd O15 Si6'
_chemical_formula_weight 670.0
_chemical_name_systematic ' ?'
_space_group_IT_number 36
_symmetry_cell_setting orthorhombic
_symmetry_space_group_name_Hall 'B -2 -2b'
_symmetry_space_group_name_H-M 'B b 21 m'
_atom_type_scat_source 'Cromer & Waber (1974)'
_cell_angle_alpha 90
_cell_angle_beta 90
_cell_angle_gamma 90
_cell_formula_units_Z 8
_cell_length_a 14.370(2)
_cell_length_b 15.518(2)
_cell_length_c 14.265(2)
_cell_measurement_reflns_used 22
_cell_measurement_temperature 293(2)
_cell_volume 3181.0(8)
_computing_structure_refinement 'Shelxl (Sheldrick, 1993)'
_diffrn_ambient_temperature 293(2)
_diffrn_measurement_device_type 'Siemens R3m-V'
_diffrn_radiation_type MoK\a
_diffrn_radiation_wavelength .71073
_diffrn_reflns_av_R_equivalents 0
_diffrn_reflns_limit_h_max 18
_diffrn_reflns_limit_h_min 0
_diffrn_reflns_limit_k_max 20
_diffrn_reflns_limit_k_min 0
_diffrn_reflns_limit_l_max 18
_diffrn_reflns_limit_l_min 0
_diffrn_reflns_number 1975
_diffrn_reflns_theta_max 27.50
_diffrn_reflns_theta_min 2.01
_diffrn_standards_decay_% 'min 0.9887, max 1.0353, final 1.0160, mean 1.0137'
_diffrn_standards_number 69
_exptl_absorpt_coefficient_mu 4.310
_exptl_absorpt_correction_T_max .119
_exptl_absorpt_correction_T_min .057
_exptl_absorpt_correction_type '\y scan (empirical'
_exptl_crystal_density_diffrn 2.798
_exptl_crystal_F_000 2520
_exptl_crystal_size_max .3
_exptl_crystal_size_mid .3
_exptl_crystal_size_min .2
_refine_diff_density_max 2.593
_refine_diff_density_min -1.762
_refine_ls_abs_structure_details 'Flack, 1983)'
_refine_ls_abs_structure_Flack .10(3)
_refine_ls_extinction_method none
_refine_ls_goodness_of_fit_all 1.129
_refine_ls_hydrogen_treatment 'H atoms not located'
_refine_ls_matrix_type 'Full-matrix least-squares'
_refine_ls_number_parameters 244
_refine_ls_number_reflns 1974
_refine_ls_number_restraints 1
_refine_ls_R_factor_all .0419
_refine_ls_R_factor_gt .0416
_refine_ls_shift/su_max .177
_refine_ls_shift/su_mean .011
_refine_ls_structure_factor_coef Fsqd
_refine_ls_weighting_scheme
;w=1/[\s^2^F~o~^2^+(0.0746P)^2^+44.0045P]
where P = [max(F~o~^2^,0)+2F~c~^2^]/3
;
_refine_ls_wR_factor_all .1178
_refine_ls_wR_factor_ref .1174
_reflns_number_gt 1974
_reflns_number_total 1975
_reflns_threshold_expression I>2\s
_cod_data_source_file bs0008.cif
_cod_data_source_block 1
_cod_depositor_comments
;
The following automatic conversions were performed:
'_symmetry_cell_setting' value 'Orthorhombic' changed to 'orthorhombic'
according to '/home/saulius/struct/CIF-dictionaries/cif_core.dic'
dictionary named 'cif_core.dic' version 2.4.1 from 2010-06-29.

Automatic conversion script
Id: cif_fix_enum 1527 2010-12-29 10:47:43Z saulius 

The following automatic conversions were performed:

'_symmetry_cell_setting' value 'Orthorhombic' changed to
'orthorhombic' according to
/home/saulius/struct/CIF-dictionaries/cif_core.dic dictionary named
'cif_core.dic' version 2.4.1 from 2010-06-29.

Automatic conversion script
Id: cif_fix_values 1715 2011-07-08 13:25:40Z adriana 
;
_cod_original_cell_volume 3181.0(7)
_cod_original_formula_sum 'K3 Nd Si6 O15'
_cod_database_code 2102070

loop_
_symmetry_equiv_pos_as_xyz
x,y,z
X,Y,-Z
1/2+X,Y,1/2+Z
-X,1/2+Y,Z
1/2-X,1/2+Y,1/2+Z
-X,1/2+Y,-Z
1/2-X,1/2+Y,1/2-Z
1/2+X,Y,1/2-Z

loop_
_atom_site_label
_atom_site_fract_x
_atom_site_fract_y
_atom_site_fract_z
Nd(1) .49154(3) .57468(6) .76341(3)
Si(1) .3846(2) .7537(2) .6119(2)
Si(2) .6157(2) .4554(2) .6051(2)
Si(3) .3352(2) .7146(2) .8969(2)
Si(4) .7796(2) .4854(2) .7495(2)
Si(5) .6511(2) .4129(2) .8930(2)
Si(6) .7284(2) .6711(2) .7837(2)
K(1) .4616(2) .3182(2) .7854(3)
K(2) .5754(3) .6302(4) 0
K(3) .8658(4) .4920(3) .5000
K(4) .8725(3) .5194(4) 0
K(5) .5896(3) .6691(3) .5000
K(6) .8463(10) .3053(11) .5000
O(1) .7874(5) .5821(6) .7990(5)
O(2) .4057(6) .8563(5) .6299(6)
O(3) .3788(6) .8116(5) .8869(5)
O(4) .6974(7) .4919(7) .6720(6)
O(5) .6849(8) .4354(8) 0
O(6) .8790(6) .4633(5) .7096(7)
O(7) .7856(8) .7081(7) .5000
O(8) .9570(6) .6962(5) .8319(6)
O(9) .1215(5) .6630(6) .6951(6)
O(10) .8906(9) .7351(9) 0
O(11) .7482(6) .4201(6) .8321(6)
O(12) .4142(5) .6453(5) .1137(6)
O(13) .6607(8) .4602(9) .5000
O(14) .5710(6) .4750(5) .8597(7)
O(15) .2239(6) .2381(6) .8582(6)
O(16) .2509(6) .2046(6) .6766(6)
O(17) .5265(7) .5127(6) .6165(6)
